data_7061655
loop_
_publ_author_name
'Zhang, Qi'
'He, Chunlin'
'Pang, Siping'

_publ_section_title
;
 Synthesis of heterocyclic (triazole, furoxan, furazan) fused pyridazine
 di-N-oxides via hypervalent iodine oxidation
;
_journal_issue 30
_journal_name_full 'New Journal of Chemistry'
_journal_page_first 14324
_journal_page_last 14327
_journal_paper_doi 10.1039/D2NJ02908A
_journal_volume 46
_journal_year 2022
_chemical_formula_moiety 'C4 H N7 O3'
_chemical_formula_sum 'C4 H N7 O3'
_chemical_formula_weight 195.12
_space_group_crystal_system monoclinic
_space_group_IT_number 14
_space_group_name_Hall '-P 2yn'
_space_group_name_H-M_alt 'P 1 21/n 1'
_atom_sites_solution_hydrogens difmap
_atom_sites_solution_primary dual
_audit_creation_date 2021-12-03
_audit_creation_method
;
Olex2 1.2
(compiled 2018.05.29 svn.r3508 for OlexSys, GUI svn.r5506)
;
_audit_update_record
;
2022-05-30 deposited with the CCDC.	2022-07-11 downloaded from the CCDC.
;
_cell_angle_alpha 90
_cell_angle_beta 94.035(4)
_cell_angle_gamma 90
_cell_formula_units_Z 4
_cell_length_a 9.3585(14)
_cell_length_b 5.3944(9)
_cell_length_c 15.367(2)
_cell_measurement_reflns_used 1363
_cell_measurement_temperature 298
_cell_measurement_theta_max 24.588
_cell_measurement_theta_min 2.474
_cell_volume 773.9(2)
_computing_cell_refinement 'SAINT V8.40A (?, 2016)'
_computing_data_reduction 'SAINT V8.40A (?, 2016)'
_computing_molecular_graphics 'Olex2 (Dolomanov et al., 2009)'
_computing_publication_material 'Olex2 (Dolomanov et al., 2009)'
_computing_structure_refinement 'ShelXL (Sheldrick, 2015)'
_computing_structure_solution 'ShelXT (Sheldrick, 2015)'
_diffrn_ambient_temperature 298
_diffrn_measured_fraction_theta_full 0.997
_diffrn_measured_fraction_theta_max 0.993
_diffrn_measurement_device_type 'D8 VENTURE'
_diffrn_measurement_method '\f and \w scans'
_diffrn_radiation_type MoK\a
_diffrn_radiation_wavelength 0.71073
_diffrn_reflns_av_R_equivalents 0.0449
_diffrn_reflns_av_unetI/netI 0.0454
_diffrn_reflns_Laue_measured_fraction_full 0.997
_diffrn_reflns_Laue_measured_fraction_max 0.993
_diffrn_reflns_limit_h_max 11
_diffrn_reflns_limit_h_min -11
_diffrn_reflns_limit_k_max 6
_diffrn_reflns_limit_k_min -6
_diffrn_reflns_limit_l_max 19
_diffrn_reflns_limit_l_min -17
_diffrn_reflns_number 5321
_diffrn_reflns_point_group_measured_fraction_full 0.997
_diffrn_reflns_point_group_measured_fraction_max 0.993
_diffrn_reflns_theta_full 25.242
_diffrn_reflns_theta_max 26.437
_diffrn_reflns_theta_min 2.473
_diffrn_standards_number 0
_exptl_absorpt_coefficient_mu 0.145
_exptl_absorpt_correction_T_max 0.7454
_exptl_absorpt_correction_T_min 0.6196
_exptl_absorpt_correction_type multi-scan
_exptl_absorpt_process_details
'SADABS-2016/2 (Bruker,2016/2) was used for absorption correction. wR2(int) was 0.0683 before and 0.0469 after correction. The Ratio of minimum to maximum transmission is 0.8312. The \l/2 correction factor is Not present.'
_exptl_crystal_colour colourless
_exptl_crystal_colour_primary colourless
_exptl_crystal_density_diffrn 1.675
_exptl_crystal_description block
_exptl_crystal_F_000 392
_exptl_crystal_size_max 0.12
_exptl_crystal_size_mid 0.08
_exptl_crystal_size_min 0.05
_refine_diff_density_max 0.444
_refine_diff_density_min -0.191
_refine_diff_density_rms 0.043
_refine_ls_extinction_method none
_refine_ls_goodness_of_fit_ref 1.031
_refine_ls_hydrogen_treatment refall
_refine_ls_matrix_type full
_refine_ls_number_parameters 131
_refine_ls_number_reflns 1582
_refine_ls_number_restraints 1
_refine_ls_restrained_S_all 1.031
_refine_ls_R_factor_all 0.1176
_refine_ls_R_factor_gt 0.0584
_refine_ls_shift/su_max 0.000
_refine_ls_shift/su_mean 0.000
_refine_ls_structure_factor_coef Fsqd
_refine_ls_weighting_details 'w=1/[\s^2^(Fo^2^)+(0.0638P)^2^+0.3506P] where P=(Fo^2^+2Fc^2^)/3'
_refine_ls_weighting_scheme calc
_refine_ls_wR_factor_gt 0.1328
_refine_ls_wR_factor_ref 0.1638
_reflns_Friedel_coverage 0.000
_reflns_number_gt 884
_reflns_number_total 1582
_reflns_threshold_expression 'I > 2\s(I)'
_cod_data_source_file d2nj02908a2.cif
_cod_data_source_block 20211713zq157_0m
_cod_depositor_comments 'Adding full bibliography for 7061650--7061656.cif.'
_cod_original_cell_volume 773.8(2)
_cod_database_code 7061655
_shelx_shelxl_version_number 2018/3
_shelx_space_group_comment
;
The symmetry employed for this shelxl refinement is uniquely defined
by the following loop, which should always be used as a source of
symmetry information in preference to the above space-group names.
They are only intended as comments.
;
_shelx_estimated_absorpt_t_max 0.993
_shelx_estimated_absorpt_t_min 0.983
_olex2_refinement_description
;
1. Restrained distances
 O3-H3
 0.87 with sigma of 0.02
;
_olex2_submission_special_instructions 'No special instructions were received'

loop_
_space_group_symop_operation_xyz
'x, y, z'
'-x+1/2, y+1/2, -z+1/2'
'-x, -y, -z'
'x-1/2, -y-1/2, z-1/2'

loop_
_atom_site_label
_atom_site_type_symbol
_atom_site_fract_x
_atom_site_fract_y
_atom_site_fract_z
_atom_site_U_iso_or_equiv
_atom_site_adp_type
_atom_site_occupancy
_atom_site_site_symmetry_order
_atom_site_calc_flag
_atom_site_refinement_flags_posn
_atom_site_refinement_flags_adp
_atom_site_refinement_flags_occupancy
_atom_site_disorder_assembly
_atom_site_disorder_group
O3 O 0.6452(2) 0.5936(4) 0.39415(16) 0.0715(7) Uani 1 1 d D . . . .
O1 O 0.0570(3) 0.3403(5) 0.33625(16) 0.0838(8) Uani 1 1 d . . . . .
N5 N 0.4989(3) 0.6089(5) 0.39905(16) 0.0585(7) Uani 1 1 d . . . . .
N7 N 0.0621(3) 0.5533(6) 0.39176(18) 0.0735(8) Uani 1 1 d . . . . .
N2 N 0.6093(4) 0.2048(5) 0.30402(17) 0.0684(8) Uani 1 1 d . . . . .
N8 N 0.2672(3) 0.9921(6) 0.50059(19) 0.0752(8) Uani 1 1 d . . . . .
O2 O -0.0473(3) 0.6333(6) 0.41508(18) 0.0999(9) Uani 1 1 d . . . . .
N6 N 0.1937(3) 0.2819(6) 0.31724(18) 0.0720(8) Uani 1 1 d . . . . .
C2 C 0.2785(3) 0.4480(6) 0.35816(18) 0.0566(8) Uani 1 1 d . . . . .
C4 C 0.1990(3) 0.6159(6) 0.40504(18) 0.0567(8) Uani 1 1 d . . . . .
C1 C 0.4314(3) 0.4391(6) 0.35451(19) 0.0577(8) Uani 1 1 d . . . . .
N1 N 0.7209(4) 0.1314(6) 0.2961(2) 0.0846(10) Uani 1 1 d . . . . .
N4 N 0.4796(4) 0.2527(6) 0.3024(2) 0.0886(10) Uani 1 1 d . . . . .
C3 C 0.2385(3) 0.8234(7) 0.4577(2) 0.0612(8) Uani 1 1 d . . . . .
H3 H 0.684(4) 0.710(6) 0.425(3) 0.114(16) Uiso 1 1 d D . . . .

loop_
_atom_site_aniso_label
_atom_site_aniso_U_11
_atom_site_aniso_U_22
_atom_site_aniso_U_33
_atom_site_aniso_U_23
_atom_site_aniso_U_13
_atom_site_aniso_U_12
O3 0.0709(16) 0.0653(17) 0.0782(16) -0.0161(13) 0.0047(12) -0.0096(13)
O1 0.0929(19) 0.0822(19) 0.0734(16) -0.0012(15) -0.0156(13) -0.0218(14)
N5 0.0641(16) 0.0547(16) 0.0563(15) -0.0036(13) 0.0010(12) -0.0060(13)
N7 0.068(2) 0.090(2) 0.0616(17) 0.0110(17) -0.0013(14) 0.0081(18)
N2 0.095(2) 0.0511(18) 0.0587(17) -0.0084(13) 0.0040(16) -0.0029(17)
N8 0.088(2) 0.070(2) 0.0676(18) -0.0084(18) 0.0048(15) 0.0034(17)
O2 0.0770(18) 0.124(3) 0.098(2) -0.0018(18) 0.0020(15) 0.0099(17)
N6 0.0748(19) 0.073(2) 0.0671(17) 0.0038(15) -0.0058(14) -0.0033(16)
C2 0.075(2) 0.0493(19) 0.0440(16) 0.0003(15) -0.0065(14) -0.0079(16)
C4 0.0612(19) 0.060(2) 0.0471(17) 0.0035(16) -0.0092(13) -0.0070(16)
C1 0.076(2) 0.0484(19) 0.0486(17) -0.0020(15) -0.0007(15) -0.0018(16)
N1 0.103(2) 0.070(2) 0.082(2) -0.0106(17) 0.0116(18) 0.0056(19)
N4 0.078(2) 0.082(2) 0.106(3) -0.043(2) 0.0005(18) -0.0008(18)
C3 0.071(2) 0.061(2) 0.0505(18) 0.0041(17) 0.0021(15) 0.0032(17)

loop_
_atom_type_symbol
_atom_type_description
_atom_type_scat_dispersion_real
_atom_type_scat_dispersion_imag
_atom_type_scat_source
C C 0.0033 0.0016 'International Tables Vol C Tables 4.2.6.8 and 6.1.1.4'
H H 0.0000 0.0000 'International Tables Vol C Tables 4.2.6.8 and 6.1.1.4'
N N 0.0061 0.0033 'International Tables Vol C Tables 4.2.6.8 and 6.1.1.4'
O O 0.0106 0.0060 'International Tables Vol C Tables 4.2.6.8 and 6.1.1.4'

loop_
_geom_angle_atom_site_label_1
_geom_angle_atom_site_label_2
_geom_angle_atom_site_label_3
_geom_angle
_geom_angle_site_symmetry_1
_geom_angle_site_symmetry_3
_geom_angle_publ_flag
N5 O3 H3 108(3) . . ?
N6 O1 N7 108.7(2) . . ?
C1 N5 O3 112.4(2) . . ?
O2 N7 O1 118.6(3) . . ?
O2 N7 C4 134.7(4) . . ?
C4 N7 O1 106.7(3) . . ?
N1 N2 N4 168.7(3) . . ?
C2 N6 O1 106.3(3) . . ?
N6 C2 C4 111.0(3) . . ?
N6 C2 C1 121.6(3) . . ?
C4 C2 C1 127.4(3) . . ?
N7 C4 C2 107.3(3) . . ?
N7 C4 C3 120.0(3) . . ?
C2 C4 C3 132.7(3) . . ?
N5 C1 C2 114.2(3) . . ?
N5 C1 N4 131.4(3) . . ?
N4 C1 C2 114.4(3) . . ?
N2 N4 C1 120.0(3) . . ?
N8 C3 C4 178.5(3) . . ?

loop_
_geom_bond_atom_site_label_1
_geom_bond_atom_site_label_2
_geom_bond_distance
_geom_bond_site_symmetry_2
_geom_bond_publ_flag
O3 N5 1.379(3) . ?
O3 H3 0.855(19) . ?
O1 N7 1.430(4) . ?
O1 N6 1.369(3) . ?
N5 C1 1.283(4) . ?
N7 O2 1.189(3) . ?
N7 C4 1.327(4) . ?
N2 N1 1.131(4) . ?
N2 N4 1.240(4) . ?
N8 C3 1.144(4) . ?
N6 C2 1.326(4) . ?
C2 C4 1.403(4) . ?
C2 C1 1.437(4) . ?
C4 C3 1.415(5) . ?
C1 N4 1.381(4) . ?
